data_4088019
loop_
_publ_author_name
'Eleazer, Bennett J.'
'Smith, Mark D.'
'Peryshkov, Dmitry V.'

_publ_section_title
;
 Metal- and Ligand-Centered Reactivity of meta-Carboranyl-Backbone Pincer
 Complexes of Rhodium
;
_journal_issue 2
_journal_name_full Organometallics
_journal_page_first 106
_journal_paper_doi 10.1021/acs.organomet.5b00807
_journal_volume 35
_journal_year 2016
_chemical_formula_moiety 'C20 H42 B10 I O2 P2 Rh'
_chemical_formula_sum 'C20 H42 B10 I O2 P2 Rh'
_chemical_formula_weight 714.38
_space_group_crystal_system orthorhombic
_space_group_IT_number 62
_space_group_name_Hall '-P 2ac 2n'
_space_group_name_H-M_alt 'P n m a'
_atom_sites_solution_hydrogens mixed
_atom_sites_solution_primary direct
_audit_creation_date 2015-07-16
_audit_creation_method
;
Olex2 1.2
(compiled 2015.01.26 svn.r3150 for OlexSys, GUI svn.r4998)
;
_cell_angle_alpha 90
_cell_angle_beta 90
_cell_angle_gamma 90
_cell_formula_units_Z 4
_cell_length_a 16.5637(6)
_cell_length_b 14.4241(5)
_cell_length_c 12.5348(5)
_cell_measurement_reflns_used 9972
_cell_measurement_temperature 100(2)
_cell_measurement_theta_max 30.05
_cell_measurement_theta_min 2.46
_cell_volume 2994.77(19)
_computing_cell_refinement 'SAINT v8.34A (Bruker, 2013)'
_computing_data_collection 'Bruker APEXII v2014.9-0 (Bruker, 2014)'
_computing_data_reduction 'SAINT v8.34A (Bruker, 2013)'
_computing_molecular_graphics 'Olex2 (Dolomanov et al., 2009)'
_computing_publication_material 'Olex2 (Dolomanov et al., 2009)'
_computing_structure_refinement 'XL (Sheldrick, 2008)'
_computing_structure_solution 'XT (Sheldrick, 2015)'
_diffrn_ambient_temperature 100(2)
_diffrn_detector 'Bruker PHOTON-100 area detector'
_diffrn_detector_area_resol_mean 10.4
_diffrn_detector_type 'CMOS area detector'
_diffrn_measured_fraction_theta_full 0.999
_diffrn_measured_fraction_theta_max 0.999
_diffrn_measurement_device 'three-circle diffractometer'
_diffrn_measurement_device_type 'Bruker D8 Quest'
_diffrn_measurement_method '\w and \f scans'
_diffrn_radiation_monochromator 'mirror optics'
_diffrn_radiation_probe x-ray
_diffrn_radiation_type MoK\a
_diffrn_radiation_wavelength 0.71073
_diffrn_reflns_av_R_equivalents 0.0325
_diffrn_reflns_av_unetI/netI 0.0115
_diffrn_reflns_Laue_measured_fraction_full 0.999
_diffrn_reflns_Laue_measured_fraction_max 0.999
_diffrn_reflns_limit_h_max 23
_diffrn_reflns_limit_h_min -23
_diffrn_reflns_limit_k_max 20
_diffrn_reflns_limit_k_min -17
_diffrn_reflns_limit_l_max 17
_diffrn_reflns_limit_l_min -17
_diffrn_reflns_number 90392
_diffrn_reflns_point_group_measured_fraction_full 0.999
_diffrn_reflns_point_group_measured_fraction_max 0.999
_diffrn_reflns_theta_full 30.050
_diffrn_reflns_theta_max 30.048
_diffrn_reflns_theta_min 2.153
_diffrn_source 'microfocus sealed X-ray tube'
_diffrn_source_type 'Incoatec I\ms'
_exptl_absorpt_coefficient_mu 1.727
_exptl_absorpt_correction_T_max 0.4932
_exptl_absorpt_correction_T_min 0.4624
_exptl_absorpt_correction_type multi-scan
_exptl_absorpt_process_details
;
SADABS-2014/4 (Bruker,2014/4) was used for absorption correction.
wR2(int) was 0.0579 before and 0.0488 after correction.
The Ratio of minimum to maximum transmission is 0.9376.
The \l/2 correction factor is 0.00150.
;
_exptl_crystal_colour orange
_exptl_crystal_colour_primary orange
_exptl_crystal_density_diffrn 1.584
_exptl_crystal_description block
_exptl_crystal_F_000 1424
_exptl_crystal_size_max 0.2
_exptl_crystal_size_mid 0.18
_exptl_crystal_size_min 0.15
_refine_diff_density_max 0.555
_refine_diff_density_min -1.079
_refine_diff_density_rms 0.083
_refine_ls_extinction_coef 0.00079(7)
_refine_ls_extinction_expression Fc^*^=kFc[1+0.001xFc^2^\l^3^/sin(2\q)]^-1/4^
_refine_ls_extinction_method SHELXL
_refine_ls_goodness_of_fit_ref 1.077
_refine_ls_hydrogen_treatment refU
_refine_ls_matrix_type full
_refine_ls_number_parameters 226
_refine_ls_number_reflns 4547
_refine_ls_number_restraints 0
_refine_ls_restrained_S_all 1.077
_refine_ls_R_factor_all 0.0215
_refine_ls_R_factor_gt 0.0182
_refine_ls_shift/su_max 0.002
_refine_ls_shift/su_mean 0.000
_refine_ls_structure_factor_coef Fsqd
_refine_ls_weighting_details 'w=1/[\s^2^(Fo^2^)+(0.0188P)^2^+3.6740P] where P=(Fo^2^+2Fc^2^)/3'
_refine_ls_weighting_scheme calc
_refine_ls_wR_factor_gt 0.0448
_refine_ls_wR_factor_ref 0.0463
_reflns_number_gt 4195
_reflns_number_total 4547
_reflns_threshold_expression 'I > 2\s(I)'
_cod_data_source_file om5b00807_si_001.cif
_cod_data_source_block be269
_cod_database_code 4088019
_shelxl_version_number 2014/6
_shelx_space_group_comment
;
The symmetry employed for this shelxl refinement is uniquely defined
by the following loop, which should always be used as a source of
symmetry information in preference to the above space-group names.
They are only intended as comments.
;
_shelx_estimated_absorpt_t_max 0.782
_shelx_estimated_absorpt_t_min 0.724
_olex2_refinement_description
;
1.a Ternary CH refined with riding coordinates:
 C11(H11), C14(H14)
1.b Aromatic/amide H refined with riding coordinates:
 C3(H3), C4(H4), C5(H5), C6(H6), C7(H7)
1.c Idealised Me refined as rotating group:
 C12(H12A,H12B,H12C), C13(H13A,H13B,H13C), C15(H15A,H15B,H15C), C16(H16A,H16B,
 H16C)
;
_olex2_submission_special_instructions 'No special instructions were received'

loop_
_space_group_symop_operation_xyz
'x, y, z'
'-x+1/2, -y, z+1/2'
'-x, y+1/2, -z'
'x+1/2, -y+1/2, -z+1/2'
'-x, -y, -z'
'x-1/2, y, -z-1/2'
'x, -y-1/2, z'
'-x-1/2, y-1/2, z-1/2'

loop_
_atom_site_label
_atom_site_type_symbol
_atom_site_fract_x
_atom_site_fract_y
_atom_site_fract_z
_atom_site_U_iso_or_equiv
_atom_site_adp_type
_atom_site_occupancy
_atom_site_site_symmetry_order
_atom_site_calc_flag
_atom_site_refinement_flags_posn
_atom_site_refinement_flags_adp
_atom_site_refinement_flags_occupancy
I1 I 0.55733(2) 0.2500 0.04206(2) 0.01373(4) Uani 1 2 d S T P
Rh1 Rh 0.42930(2) 0.2500 0.18468(2) 0.00658(4) Uani 1 2 d S T P
P1 P 0.42458(2) 0.09064(3) 0.21173(3) 0.00828(7) Uani 1 1 d . . .
O1 O 0.42151(6) 0.07841(7) 0.34456(8) 0.01101(19) Uani 1 1 d . . .
C1 C 0.40342(8) 0.15822(10) 0.40183(11) 0.0093(2) Uani 1 1 d . . .
C2 C 0.33261(12) 0.2500 0.08544(16) 0.0089(3) Uani 1 2 d S T P
C3 C 0.34551(13) 0.2500 -0.02534(17) 0.0133(4) Uani 1 2 d S T P
H3 H 0.3992 0.2500 -0.0521 0.020(8) Uiso 1 2 calc RS T P
C4 C 0.28111(14) 0.2500 -0.09635(18) 0.0165(4) Uani 1 2 d S T P
H4 H 0.2913 0.2500 -0.1709 0.025(8) Uiso 1 2 calc RS T P
C5 C 0.20218(14) 0.2500 -0.05965(19) 0.0199(5) Uani 1 2 d S T P
H5 H 0.1582 0.2500 -0.1083 0.023(8) Uiso 1 2 calc RS T P
C6 C 0.18866(13) 0.2500 0.0494(2) 0.0212(5) Uani 1 2 d S T P
H6 H 0.1348 0.2500 0.0756 0.037(9) Uiso 1 2 calc RS T P
C7 C 0.25278(13) 0.2500 0.12140(18) 0.0148(4) Uani 1 2 d S T P
H7 H 0.2421 0.2500 0.1959 0.019(8) Uiso 1 2 calc RS T P
C11 C 0.51542(9) 0.02238(11) 0.18301(12) 0.0133(3) Uani 1 1 d . . .
H11 H 0.5274 0.0299 0.1053 0.021(5) Uiso 1 1 calc R . .
C12 C 0.58760(9) 0.06290(12) 0.24486(15) 0.0199(3) Uani 1 1 d . . .
H12A H 0.5919 0.1294 0.2301 0.022(5) Uiso 1 1 calc GR . .
H12B H 0.6373 0.0318 0.2223 0.042(7) Uiso 1 1 calc GR . .
H12C H 0.5795 0.0533 0.3215 0.021(5) Uiso 1 1 calc GR . .
C13 C 0.50884(11) -0.08181(11) 0.20488(14) 0.0192(3) Uani 1 1 d . . .
H13A H 0.4914 -0.0917 0.2787 0.020(5) Uiso 1 1 calc GR . .
H13B H 0.5616 -0.1110 0.1938 0.036(7) Uiso 1 1 calc GR . .
H13C H 0.4693 -0.1093 0.1561 0.027(6) Uiso 1 1 calc GR . .
C14 C 0.33388(9) 0.02869(10) 0.16757(12) 0.0119(3) Uani 1 1 d . . .
H14 H 0.2884 0.0739 0.1744 0.015(5) Uiso 1 1 calc R . .
C15 C 0.30925(10) -0.05612(11) 0.23421(13) 0.0186(3) Uani 1 1 d . . .
H15A H 0.3477 -0.1067 0.2217 0.028(6) Uiso 1 1 calc GR . .
H15B H 0.2550 -0.0762 0.2133 0.028(6) Uiso 1 1 calc GR . .
H15C H 0.3094 -0.0396 0.3101 0.031(6) Uiso 1 1 calc GR . .
C16 C 0.34059(10) 0.00670(11) 0.04801(12) 0.0166(3) Uani 1 1 d . . .
H16A H 0.3627 0.0606 0.0104 0.025(6) Uiso 1 1 calc GR . .
H16B H 0.2870 -0.0078 0.0196 0.030(6) Uiso 1 1 calc GR . .
H16C H 0.3764 -0.0467 0.0378 0.024(6) Uiso 1 1 calc GR . .
B1 B 0.36881(13) 0.2500 0.32552(18) 0.0091(4) Uani 1 2 d S T P
B2 B 0.46601(13) 0.2500 0.38483(18) 0.0099(4) Uani 1 2 d S T P
H2A H 0.5092(17) 0.2500 0.325(2) 0.012(7) Uiso 1 2 d S T P
B3 B 0.30352(10) 0.18892(12) 0.41364(13) 0.0113(3) Uani 1 1 d . . .
H3A H 0.2588(12) 0.1436(14) 0.3803(16) 0.018(5) Uiso 1 1 d . . .
B4 B 0.30002(15) 0.2500 0.53673(19) 0.0129(4) Uani 1 2 d S T P
H4A H 0.2466(17) 0.2500 0.586(2) 0.013(7) Uiso 1 2 d S T P
B5 B 0.36322(10) 0.15018(12) 0.52507(13) 0.0122(3) Uani 1 1 d . . .
H5A H 0.3530(13) 0.0812(15) 0.5564(16) 0.020(5) Uiso 1 1 d . . .
B6 B 0.46546(10) 0.18826(12) 0.50655(13) 0.0116(3) Uani 1 1 d . . .
H6A H 0.5155(12) 0.1428(14) 0.5243(15) 0.016(5) Uiso 1 1 d . . .
B7 B 0.39988(15) 0.2500 0.59351(19) 0.0126(4) Uani 1 2 d S T P
H7A H 0.4120(17) 0.2500 0.681(2) 0.015(7) Uiso 1 2 d S T P

loop_
_atom_site_aniso_label
_atom_site_aniso_U_11
_atom_site_aniso_U_22
_atom_site_aniso_U_33
_atom_site_aniso_U_23
_atom_site_aniso_U_13
_atom_site_aniso_U_12
I1 0.01134(7) 0.01532(7) 0.01453(7) 0.000 0.00352(5) 0.000
Rh1 0.00469(7) 0.00772(7) 0.00733(7) 0.000 -0.00004(5) 0.000
P1 0.00834(15) 0.00847(15) 0.00803(15) -0.00012(12) 0.00040(12) 0.00061(12)
O1 0.0149(5) 0.0095(5) 0.0087(4) 0.0002(4) 0.0004(4) 0.0022(4)
C1 0.0087(6) 0.0102(6) 0.0090(6) 0.0003(5) -0.0001(5) 0.0007(5)
C2 0.0081(8) 0.0087(8) 0.0099(9) 0.000 -0.0024(7) 0.000
C3 0.0115(9) 0.0174(10) 0.0109(9) 0.000 -0.0011(7) 0.000
C4 0.0187(10) 0.0214(11) 0.0095(9) 0.000 -0.0034(8) 0.000
C5 0.0131(10) 0.0301(12) 0.0167(11) 0.000 -0.0084(8) 0.000
C6 0.0073(9) 0.0364(14) 0.0200(11) 0.000 -0.0025(8) 0.000
C7 0.0101(9) 0.0224(11) 0.0117(9) 0.000 -0.0009(7) 0.000
C11 0.0143(7) 0.0139(7) 0.0117(6) 0.0005(5) 0.0023(5) 0.0054(5)
C12 0.0110(7) 0.0218(8) 0.0269(8) 0.0022(7) -0.0026(6) 0.0043(6)
C13 0.0239(8) 0.0136(7) 0.0202(8) -0.0003(6) 0.0004(6) 0.0073(6)
C14 0.0115(6) 0.0108(6) 0.0133(6) -0.0005(5) 0.0001(5) -0.0023(5)
C15 0.0209(8) 0.0153(7) 0.0196(8) 0.0022(6) 0.0010(6) -0.0070(6)
C16 0.0207(7) 0.0155(7) 0.0135(7) -0.0028(6) -0.0022(6) -0.0031(6)
B1 0.0090(9) 0.0095(9) 0.0088(9) 0.000 -0.0008(7) 0.000
B2 0.0082(9) 0.0113(10) 0.0101(10) 0.000 0.0008(8) 0.000
B3 0.0091(7) 0.0141(7) 0.0108(7) 0.0006(6) 0.0007(5) -0.0002(6)
B4 0.0117(10) 0.0157(11) 0.0112(10) 0.000 0.0036(8) 0.000
B5 0.0114(7) 0.0156(8) 0.0096(7) 0.0012(6) 0.0028(5) -0.0003(6)
B6 0.0105(7) 0.0161(7) 0.0083(7) 0.0011(6) -0.0011(5) 0.0008(6)
B7 0.0133(10) 0.0163(11) 0.0082(10) 0.000 0.0021(8) 0.000

loop_
_atom_type_symbol
_atom_type_description
_atom_type_scat_dispersion_real
_atom_type_scat_dispersion_imag
_atom_type_scat_source
C C 0.0033 0.0016 'International Tables Vol C Tables 4.2.6.8 and 6.1.1.4'
H H 0.0000 0.0000 'International Tables Vol C Tables 4.2.6.8 and 6.1.1.4'
B B 0.0013 0.0007 'International Tables Vol C Tables 4.2.6.8 and 6.1.1.4'
O O 0.0106 0.0060 'International Tables Vol C Tables 4.2.6.8 and 6.1.1.4'
P P 0.1023 0.0942 'International Tables Vol C Tables 4.2.6.8 and 6.1.1.4'
Rh Rh -1.1178 0.9187 'International Tables Vol C Tables 4.2.6.8 and 6.1.1.4'
I I -0.4742 1.8119 'International Tables Vol C Tables 4.2.6.8 and 6.1.1.4'

loop_
_geom_angle_atom_site_label_1
_geom_angle_atom_site_label_2
_geom_angle_atom_site_label_3
_geom_angle
_geom_angle_site_symmetry_1
_geom_angle_site_symmetry_3
P1 Rh1 I1 96.878(9) . .
P1 Rh1 I1 96.877(9) 7_565 .
P1 Rh1 P1 162.780(19) . 7_565
P1 Rh1 B2 82.307(10) 7_565 .
P1 Rh1 B2 82.308(10) . .
C2 Rh1 I1 102.03(6) . .
C2 Rh1 P1 93.607(12) . .
C2 Rh1 P1 93.608(12) . 7_565
C2 Rh1 B1 98.26(9) . .
C2 Rh1 B2 141.46(8) . .
B1 Rh1 I1 159.70(6) . .
B1 Rh1 P1 81.751(10) . .
B1 Rh1 P1 81.751(10) . 7_565
B1 Rh1 B2 43.20(8) . .
B2 Rh1 I1 116.51(5) . .
O1 P1 Rh1 104.48(4) . .
O1 P1 C11 99.41(6) . .
O1 P1 C14 102.94(6) . .
C11 P1 Rh1 118.33(5) . .
C14 P1 Rh1 117.73(5) . .
C14 P1 C11 110.57(7) . .
C1 O1 P1 115.66(9) . .
O1 C1 B1 114.81(12) . .
O1 C1 B2 116.76(12) . .
O1 C1 B3 117.74(11) . .
O1 C1 B5 120.10(12) . .
O1 C1 B6 118.27(11) . .
B2 C1 B1 62.34(11) . .
B2 C1 B3 113.47(11) . .
B2 C1 B6 62.25(11) . .
B3 C1 B1 62.09(10) . .
B3 C1 B6 116.34(11) . .
B5 C1 B1 115.35(12) . .
B5 C1 B2 114.23(12) . .
B5 C1 B3 63.82(9) . .
B5 C1 B6 63.56(9) . .
B6 C1 B1 115.23(11) . .
C3 C2 Rh1 119.09(15) . .
C7 C2 Rh1 123.34(15) . .
C7 C2 C3 117.57(18) . .
C2 C3 H3 119.4 . .
C4 C3 C2 121.1(2) . .
C4 C3 H3 119.4 . .
C3 C4 H4 119.6 . .
C5 C4 C3 120.8(2) . .
C5 C4 H4 119.6 . .
C4 C5 H5 120.7 . .
C6 C5 C4 118.7(2) . .
C6 C5 H5 120.7 . .
C5 C6 H6 119.5 . .
C5 C6 C7 121.0(2) . .
C7 C6 H6 119.5 . .
C2 C7 H7 119.6 . .
C6 C7 C2 120.8(2) . .
C6 C7 H7 119.6 . .
P1 C11 H11 107.2 . .
C12 C11 P1 109.53(11) . .
C12 C11 H11 107.2 . .
C13 C11 P1 115.67(11) . .
C13 C11 H11 107.2 . .
C13 C11 C12 109.73(13) . .
C11 C12 H12A 109.5 . .
C11 C12 H12B 109.5 . .
C11 C12 H12C 109.5 . .
H12A C12 H12B 109.5 . .
H12A C12 H12C 109.5 . .
H12B C12 H12C 109.5 . .
C11 C13 H13A 109.5 . .
C11 C13 H13B 109.5 . .
C11 C13 H13C 109.5 . .
H13A C13 H13B 109.5 . .
H13A C13 H13C 109.5 . .
H13B C13 H13C 109.5 . .
P1 C14 H14 105.8 . .
C15 C14 P1 116.19(11) . .
C15 C14 H14 105.8 . .
C16 C14 P1 109.63(10) . .
C16 C14 H14 105.8 . .
C16 C14 C15 112.66(13) . .
C14 C15 H15A 109.5 . .
C14 C15 H15B 109.5 . .
C14 C15 H15C 109.5 . .
H15A C15 H15B 109.5 . .
H15A C15 H15C 109.5 . .
H15B C15 H15C 109.5 . .
C14 C16 H16A 109.5 . .
C14 C16 H16B 109.5 . .
C14 C16 H16C 109.5 . .
H16A C16 H16B 109.5 . .
H16A C16 H16C 109.5 . .
H16B C16 H16C 109.5 . .
C1 B1 Rh1 108.49(10) 7_565 .
C1 B1 Rh1 108.49(10) . .
C1 B1 C1 99.78(15) . 7_565
C1 B1 B2 57.84(8) 7_565 .
C1 B1 B2 57.84(8) . .
C1 B1 B3 103.71(13) 7_565 .
C1 B1 B3 58.64(9) . .
C1 B1 B3 103.71(13) . 7_565
C1 B1 B3 58.64(9) 7_565 7_565
B2 B1 Rh1 85.21(12) . .
B2 B1 B3 106.95(13) . 7_565
B2 B1 B3 106.96(13) . .
B3 B1 Rh1 147.13(8) . .
B3 B1 Rh1 147.13(8) 7_565 .
B3 B1 B3 59.36(13) . 7_565
Rh1 B2 H2A 57.5(15) . .
C1 B2 Rh1 88.75(9) 7_565 .
C1 B2 Rh1 88.75(9) . .
C1 B2 C1 102.72(15) . 7_565
C1 B2 B1 59.83(9) . .
C1 B2 B1 59.83(9) 7_565 .
C1 B2 H2A 121.0(6) 7_565 .
C1 B2 H2A 121.0(6) . .
C1 B2 B6 59.64(9) . .
C1 B2 B6 59.64(9) 7_565 7_565
C1 B2 B6 106.38(14) . 7_565
C1 B2 B6 106.38(14) 7_565 .
B1 B2 Rh1 51.59(9) . .
B1 B2 H2A 109.1(15) . .
B6 B2 Rh1 146.94(8) . .
B6 B2 Rh1 146.94(8) 7_565 .
B6 B2 B1 110.94(13) 7_565 .
B6 B2 B1 110.94(13) . .
B6 B2 H2A 128.8(12) 7_565 .
B6 B2 H2A 128.8(12) . .
B6 B2 B6 60.54(13) 7_565 .
C1 B3 B1 59.27(9) . .
C1 B3 B3 104.92(7) . 7_565
C1 B3 H3A 118.3(11) . .
C1 B3 B4 103.52(12) . .
C1 B3 B5 57.19(9) . .
B1 B3 H3A 118.7(11) . .
B1 B3 B5 107.54(12) . .
B3 B3 B1 60.32(6) 7_565 .
B3 B3 H3A 127.5(11) 7_565 .
B3 B3 B4 60.29(7) 7_565 .
B3 B3 B5 108.08(8) 7_565 .
B4 B3 B1 108.25(11) . .
B4 B3 H3A 128.1(11) . .
B4 B3 B5 59.89(10) . .
B5 B3 H3A 119.5(11) . .
B3 B4 B3 59.42(13) 7_565 .
B3 B4 H4A 121.7(12) 7_565 .
B3 B4 H4A 121.7(12) . .
B3 B4 B5 108.02(14) . 7_565
B3 B4 B5 60.68(9) 7_565 7_565
B3 B4 B5 60.68(9) . .
B3 B4 B5 108.02(14) 7_565 .
B3 B4 B7 108.25(14) 7_565 .
B3 B4 B7 108.25(14) . .
B5 B4 H4A 121.8(5) 7_565 .
B5 B4 H4A 121.8(5) . .
B5 B4 B5 107.44(16) . 7_565
B5 B4 B7 59.60(9) . .
B5 B4 B7 59.61(9) 7_565 .
B7 B4 H4A 121.7(15) . .
C1 B5 B3 58.99(9) . .
C1 B5 B4 104.54(12) . .
C1 B5 H5A 117.2(11) . .
C1 B5 B6 59.20(9) . .
C1 B5 B7 104.53(12) . .
B3 B5 H5A 118.8(11) . .
B4 B5 B3 59.43(11) . .
B4 B5 H5A 128.3(11) . .
B4 B5 B6 108.46(12) . .
B6 B5 B3 108.83(11) . .
B6 B5 H5A 118.3(11) . .
B7 B5 B3 108.04(12) . .
B7 B5 B4 60.60(11) . .
B7 B5 H5A 128.4(11) . .
B7 B5 B6 59.59(11) . .
C1 B6 B2 58.11(9) . .
C1 B6 B5 57.23(9) . .
C1 B6 B6 104.57(7) . 7_565
C1 B6 H6A 117.5(11) . .
C1 B6 B7 103.22(12) . .
B2 B6 B5 105.71(12) . .
B2 B6 B6 59.73(7) . 7_565
B2 B6 H6A 118.7(11) . .
B2 B6 B7 106.27(12) . .
B5 B6 H6A 120.7(11) . .
B6 B6 B5 107.82(8) 7_565 .
B6 B6 H6A 127.4(11) 7_565 .
B7 B6 B5 59.85(10) . .
B7 B6 B6 59.95(7) . 7_565
B7 B6 H6A 130.3(10) . .
B4 B7 H7A 123.6(15) . .
B5 B7 B4 59.79(9) . .
B5 B7 B4 59.79(9) 7_565 .
B5 B7 B5 107.74(17) . 7_565
B5 B7 H7A 122.3(4) 7_565 .
B5 B7 H7A 122.3(4) . .
B6 B7 B4 108.59(14) 7_565 .
B6 B7 B4 108.59(14) . .
B6 B7 B5 108.51(14) 7_565 .
B6 B7 B5 108.51(14) . 7_565
B6 B7 B5 60.56(9) . .
B6 B7 B5 60.56(9) 7_565 7_565
B6 B7 B6 60.11(13) . 7_565
B6 B7 H7A 119.6(12) 7_565 .
B6 B7 H7A 119.6(12) . .

loop_
_geom_bond_atom_site_label_1
_geom_bond_atom_site_label_2
_geom_bond_distance
_geom_bond_site_symmetry_2
I1 Rh1 2.7736(2) .
Rh1 P1 2.3249(4) 7_565
Rh1 P1 2.3249(4) .
Rh1 C2 2.0278(19) .
Rh1 B1 2.030(2) .
Rh1 B2 2.582(2) .
P1 O1 1.6750(11) .
P1 C11 1.8339(15) .
P1 C14 1.8335(15) .
O1 C1 1.3893(17) .
C1 B1 1.731(2) .
C1 B2 1.695(2) .
C1 B3 1.719(2) .
C1 B5 1.686(2) .
C1 B6 1.722(2) .
C2 C3 1.405(3) .
C2 C7 1.397(3) .
C3 H3 0.9500 .
C3 C4 1.389(3) .
C4 H4 0.9500 .
C4 C5 1.386(3) .
C5 H5 0.9500 .
C5 C6 1.386(3) .
C6 H6 0.9500 .
C6 C7 1.394(3) .
C7 H7 0.9500 .
C11 H11 1.0000 .
C11 C12 1.540(2) .
C11 C13 1.532(2) .
C12 H12A 0.9800 .
C12 H12B 0.9800 .
C12 H12C 0.9800 .
C13 H13A 0.9800 .
C13 H13B 0.9800 .
C13 H13C 0.9800 .
C14 H14 1.0000 .
C14 C15 1.536(2) .
C14 C16 1.536(2) .
C15 H15A 0.9800 .
C15 H15B 0.9800 .
C15 H15C 0.9800 .
C16 H16A 0.9800 .
C16 H16B 0.9800 .
C16 H16C 0.9800 .
B1 C1 1.731(2) 7_565
B1 B2 1.773(3) .
B1 B3 1.779(3) .
B1 B3 1.779(3) 7_565
B2 C1 1.695(2) 7_565
B2 H2A 1.03(3) .
B2 B6 1.767(3) .
B2 B6 1.767(3) 7_565
B3 B3 1.762(3) 7_565
B3 H3A 1.07(2) .
B3 B4 1.778(3) .
B3 B5 1.800(2) .
B4 B3 1.778(3) 7_565
B4 H4A 1.08(3) .
B4 B5 1.786(2) 7_565
B4 B5 1.786(2) .
B4 B7 1.801(4) .
B5 H5A 1.08(2) .
B5 B6 1.795(2) .
B5 B7 1.783(2) .
B6 B6 1.781(3) 7_565
B6 H6A 1.08(2) .
B6 B7 1.778(3) .
B7 B5 1.783(2) 7_565
B7 B6 1.778(3) 7_565
B7 H7A 1.12(3) .

loop_
_geom_torsion_atom_site_label_1
_geom_torsion_atom_site_label_2
_geom_torsion_atom_site_label_3
_geom_torsion_atom_site_label_4
_geom_torsion
_geom_torsion_site_symmetry_1
_geom_torsion_site_symmetry_4
Rh1 P1 O1 C1 14.53(10) . .
Rh1 P1 C11 C12 54.09(12) . .
Rh1 P1 C11 C13 178.69(10) . .
Rh1 P1 C14 C15 -147.53(10) . .
Rh1 P1 C14 C16 83.33(11) . .
Rh1 C2 C3 C4 180.0 . .
Rh1 C2 C7 C6 180.0 . .
Rh1 B1 B2 C1 115.38(8) . 7_565
Rh1 B1 B2 C1 -115.38(8) . .
Rh1 B1 B2 B6 147.34(8) . 7_565
Rh1 B1 B2 B6 -147.34(8) . .
Rh1 B1 B3 C1 75.0(2) . .
Rh1 B1 B3 B3 -151.9(3) . 7_565
Rh1 B1 B3 B4 170.2(2) . .
Rh1 B1 B3 B5 106.9(2) . .
Rh1 B2 B6 C1 -18.8(2) . .
Rh1 B2 B6 B5 -52.0(2) . .
Rh1 B2 B6 B6 -153.7(3) . 7_565
Rh1 B2 B6 B7 -114.5(2) . .
P1 O1 C1 B1 11.65(15) . .
P1 O1 C1 B2 -58.49(15) . .
P1 O1 C1 B3 81.80(13) . .
P1 O1 C1 B5 156.05(10) . .
P1 O1 C1 B6 -129.77(11) . .
O1 P1 C11 C12 -58.08(11) . .
O1 P1 C11 C13 66.52(12) . .
O1 P1 C14 C15 -33.28(13) . .
O1 P1 C14 C16 -162.42(10) . .
O1 C1 B1 Rh1 -36.85(15) . .
O1 C1 B1 C1 -150.24(9) . 7_565
O1 C1 B1 B2 -108.53(14) . .
O1 C1 B1 B3 109.60(13) . .
O1 C1 B1 B3 149.86(12) . 7_565
O1 C1 B2 Rh1 60.35(12) . .
O1 C1 B2 C1 148.79(9) . 7_565
O1 C1 B2 B1 105.44(14) . .
O1 C1 B2 B6 -149.49(12) . 7_565
O1 C1 B2 B6 -109.51(13) . .
O1 C1 B3 B1 -104.94(13) . .
O1 C1 B3 B3 -145.96(9) . 7_565
O1 C1 B3 B4 151.65(11) . .
O1 C1 B3 B5 111.90(14) . .
O1 C1 B5 B3 -108.33(14) . .
O1 C1 B5 B4 -148.07(13) . .
O1 C1 B5 B6 108.85(14) . .
O1 C1 B5 B7 149.10(13) . .
O1 C1 B6 B2 107.14(14) . .
O1 C1 B6 B5 -111.63(14) . .
O1 C1 B6 B6 146.33(10) . 7_565
O1 C1 B6 B7 -151.74(11) . .
C1 B1 B2 Rh1 115.38(8) . .
C1 B1 B2 Rh1 -115.38(8) 7_565 .
C1 B1 B2 C1 129.24(16) 7_565 .
C1 B1 B2 C1 -129.24(16) . 7_565
C1 B1 B2 B6 31.95(10) 7_565 7_565
C1 B1 B2 B6 -97.28(13) . 7_565
C1 B1 B2 B6 -31.96(10) . .
C1 B1 B2 B6 97.28(13) 7_565 .
C1 B1 B3 C1 -93.22(14) 7_565 .
C1 B1 B3 B3 39.90(7) 7_565 7_565
C1 B1 B3 B3 133.12(9) . 7_565
C1 B1 B3 B4 95.18(12) . .
C1 B1 B3 B4 1.96(15) 7_565 .
C1 B1 B3 B5 31.90(10) . .
C1 B1 B3 B5 -61.32(14) 7_565 .
C1 B2 B6 C1 95.38(15) 7_565 .
C1 B2 B6 B5 -33.16(10) . .
C1 B2 B6 B5 62.22(14) 7_565 .
C1 B2 B6 B6 -134.93(10) . 7_565
C1 B2 B6 B6 -39.55(7) 7_565 7_565
C1 B2 B6 B7 -95.68(12) . .
C1 B2 B6 B7 -0.30(16) 7_565 .
C1 B3 B4 B3 99.66(10) . 7_565
C1 B3 B4 B5 -38.41(10) . .
C1 B3 B4 B5 61.88(14) . 7_565
C1 B3 B4 B7 -1.18(12) . .
C1 B3 B5 B4 134.05(12) . .
C1 B3 B5 B6 33.26(11) . .
C1 B3 B5 B7 96.43(13) . .
C1 B5 B6 B2 33.53(10) . .
C1 B5 B6 B6 96.17(8) . 7_565
C1 B5 B6 B7 133.51(12) . .
C1 B5 B7 B4 98.72(13) . .
C1 B5 B7 B5 61.61(18) . 7_565
C1 B5 B7 B6 -2.47(16) . 7_565
C1 B5 B7 B6 -40.06(11) . .
C1 B6 B7 B4 1.86(13) . .
C1 B6 B7 B5 -61.58(14) . 7_565
C1 B6 B7 B5 38.79(10) . .
C1 B6 B7 B6 -99.36(10) . 7_565
C2 C3 C4 C5 0.0 . .
C3 C2 C7 C6 0.0 . .
C3 C4 C5 C6 0.0 . .
C4 C5 C6 C7 0.0 . .
C5 C6 C7 C2 0.0 . .
C7 C2 C3 C4 0.0 . .
C11 P1 O1 C1 137.19(10) . .
C11 P1 C14 C15 72.12(13) . .
C11 P1 C14 C16 -57.03(12) . .
C14 P1 O1 C1 -109.01(10) . .
C14 P1 C11 C12 -165.82(10) . .
C14 P1 C11 C13 -41.22(13) . .
B1 C1 B2 Rh1 -45.08(9) . .
B1 C1 B2 C1 43.35(13) . 7_565
B1 C1 B2 B6 105.07(13) . 7_565
B1 C1 B2 B6 145.05(13) . .
B1 C1 B3 B3 -41.02(8) . 7_565
B1 C1 B3 B4 -103.41(11) . .
B1 C1 B3 B5 -143.16(12) . .
B1 C1 B5 B3 35.89(12) . .
B1 C1 B5 B4 -3.85(16) . .
B1 C1 B5 B6 -106.93(13) . .
B1 C1 B5 B7 -66.68(15) . .
B1 C1 B6 B2 -34.12(13) . .
B1 C1 B6 B5 107.11(14) . .
B1 C1 B6 B6 5.06(12) . 7_565
B1 C1 B6 B7 67.00(15) . .
B1 B2 B6 C1 32.02(9) . .
B1 B2 B6 B5 -1.14(14) . .
B1 B2 B6 B6 -102.91(10) . 7_565
B1 B2 B6 B7 -63.66(13) . .
B1 B3 B4 B3 37.96(13) . 7_565
B1 B3 B4 B5 0.18(17) . 7_565
B1 B3 B4 B5 -100.12(12) . .
B1 B3 B4 B7 -62.89(13) . .
B1 B3 B5 C1 -32.72(10) . .
B1 B3 B5 B4 101.33(12) . .
B1 B3 B5 B6 0.54(15) . .
B1 B3 B5 B7 63.71(15) . .
B2 C1 B1 Rh1 71.68(12) . .
B2 C1 B1 C1 -41.71(13) . 7_565
B2 C1 B1 B3 -141.88(13) . .
B2 C1 B1 B3 -101.61(13) . 7_565
B2 C1 B3 B1 36.59(13) . .
B2 C1 B3 B3 -4.42(12) . 7_565
B2 C1 B3 B4 -66.81(14) . .
B2 C1 B3 B5 -106.57(14) . .
B2 C1 B5 B3 105.39(13) . .
B2 C1 B5 B4 65.65(15) . .
B2 C1 B5 B6 -37.43(12) . .
B2 C1 B5 B7 2.82(16) . .
B2 C1 B6 B5 141.23(12) . .
B2 C1 B6 B6 39.18(8) . 7_565
B2 C1 B6 B7 101.12(12) . .
B2 B1 B3 C1 -33.12(9) . .
B2 B1 B3 B3 100.00(9) . 7_565
B2 B1 B3 B4 62.06(13) . .
B2 B1 B3 B5 -1.21(13) . .
B2 B6 B7 B4 62.08(13) . .
B2 B6 B7 B5 99.01(12) . .
B2 B6 B7 B5 -1.36(17) . 7_565
B2 B6 B7 B6 -39.14(13) . 7_565
B3 C1 B1 Rh1 -146.44(12) . .
B3 C1 B1 C1 100.17(13) . 7_565
B3 C1 B1 B2 141.88(13) . .
B3 C1 B1 B3 40.27(11) . 7_565
B3 C1 B2 Rh1 -81.58(11) . .
B3 C1 B2 C1 6.85(19) . 7_565
B3 C1 B2 B1 -36.49(13) . .
B3 C1 B2 B6 68.58(15) . 7_565
B3 C1 B2 B6 108.55(13) . .
B3 C1 B5 B4 -39.74(11) . .
B3 C1 B5 B6 -142.82(12) . .
B3 C1 B5 B7 -102.57(13) . .
B3 C1 B6 B2 -103.99(13) . .
B3 C1 B6 B5 37.24(12) . .
B3 C1 B6 B6 -64.81(11) . 7_565
B3 C1 B6 B7 -2.87(15) . .
B3 B1 B2 Rh1 -148.83(8) 7_565 .
B3 B1 B2 Rh1 148.83(8) . .
B3 B1 B2 C1 -95.79(12) . 7_565
B3 B1 B2 C1 -33.44(9) 7_565 7_565
B3 B1 B2 C1 95.79(12) 7_565 .
B3 B1 B2 C1 33.45(9) . .
B3 B1 B2 B6 63.84(10) 7_565 .
B3 B1 B2 B6 -1.49(13) 7_565 7_565
B3 B1 B2 B6 -63.84(10) . 7_565
B3 B1 B2 B6 1.49(13) . .
B3 B1 B3 C1 -133.12(9) 7_565 .
B3 B1 B3 B4 -37.94(13) 7_565 .
B3 B1 B3 B5 -101.22(10) 7_565 .
B3 B3 B4 B5 -138.07(10) 7_565 .
B3 B3 B4 B5 -37.78(8) 7_565 7_565
B3 B3 B4 B7 -100.84(10) 7_565 .
B3 B3 B5 C1 -96.42(8) 7_565 .
B3 B3 B5 B4 37.63(9) 7_565 .
B3 B3 B5 B6 -63.16(11) 7_565 .
B3 B3 B5 B7 0.01(12) 7_565 .
B3 B4 B5 C1 2.30(16) 7_565 .
B3 B4 B5 C1 39.53(11) . .
B3 B4 B5 B3 -37.22(11) 7_565 .
B3 B4 B5 B6 64.20(16) 7_565 .
B3 B4 B5 B6 101.42(12) . .
B3 B4 B5 B7 101.01(14) 7_565 .
B3 B4 B5 B7 138.23(13) . .
B3 B4 B7 B5 -37.70(10) . .
B3 B4 B7 B5 -100.62(13) 7_565 .
B3 B4 B7 B5 100.62(13) . 7_565
B3 B4 B7 B5 37.70(10) 7_565 7_565
B3 B4 B7 B6 63.35(10) . 7_565
B3 B4 B7 B6 -63.35(10) 7_565 .
B3 B4 B7 B6 -0.44(12) . .
B3 B4 B7 B6 0.44(12) 7_565 7_565
B3 B5 B6 C1 -33.18(11) . .
B3 B5 B6 B2 0.35(15) . .
B3 B5 B6 B6 62.99(11) . 7_565
B3 B5 B6 B7 100.33(13) . .
B3 B5 B7 B4 37.10(12) . .
B3 B5 B7 B5 0.0(2) . 7_565
B3 B5 B7 B6 -64.10(15) . 7_565
B3 B5 B7 B6 -101.68(12) . .
B4 B3 B5 C1 -134.05(12) . .
B4 B3 B5 B6 -100.79(13) . .
B4 B3 B5 B7 -37.62(13) . .
B4 B5 B6 C1 -96.26(13) . .
B4 B5 B6 B2 -62.73(15) . .
B4 B5 B6 B6 -0.09(12) . 7_565
B4 B5 B6 B7 37.25(13) . .
B4 B5 B7 B5 -37.11(15) . 7_565
B4 B5 B7 B6 -138.78(13) . .
B4 B5 B7 B6 -101.20(14) . 7_565
B5 C1 B1 Rh1 177.02(10) . .
B5 C1 B1 C1 63.63(17) . 7_565
B5 C1 B1 B2 105.34(14) . .
B5 C1 B1 B3 -36.54(12) . .
B5 C1 B1 B3 3.73(16) . 7_565
B5 C1 B2 Rh1 -152.18(10) . .
B5 C1 B2 C1 -63.75(17) . 7_565
B5 C1 B2 B1 -107.10(14) . .
B5 C1 B2 B6 -2.03(16) . 7_565
B5 C1 B2 B6 37.95(12) . .
B5 C1 B3 B1 143.16(12) . .
B5 C1 B3 B3 102.14(8) . 7_565
B5 C1 B3 B4 39.75(10) . .
B5 C1 B6 B2 -141.23(12) . .
B5 C1 B6 B6 -102.05(8) . 7_565
B5 C1 B6 B7 -40.11(10) . .
B5 B3 B4 B3 138.07(10) . 7_565
B5 B3 B4 B5 100.30(17) . 7_565
B5 B3 B4 B7 37.23(9) . .
B5 B4 B5 C1 -61.75(18) 7_565 .
B5 B4 B5 B3 -101.27(15) 7_565 .
B5 B4 B5 B6 0.2(2) 7_565 .
B5 B4 B5 B7 36.96(15) 7_565 .
B5 B4 B7 B5 -138.32(17) 7_565 .
B5 B4 B7 B5 138.32(17) . 7_565
B5 B4 B7 B6 101.06(13) . 7_565
B5 B4 B7 B6 -101.06(13) 7_565 .
B5 B4 B7 B6 37.26(10) . .
B5 B4 B7 B6 -37.26(10) 7_565 7_565
B5 B6 B7 B4 -36.93(9) . .
B5 B6 B7 B5 -100.37(17) . 7_565
B5 B6 B7 B6 -138.15(10) . 7_565
B6 C1 B1 Rh1 105.77(11) . .
B6 C1 B1 C1 -7.62(19) . 7_565
B6 C1 B1 B2 34.09(13) . .
B6 C1 B1 B3 -67.52(15) . 7_565
B6 C1 B1 B3 -107.79(13) . .
B6 C1 B2 Rh1 169.87(10) . .
B6 C1 B2 C1 -101.70(14) . 7_565
B6 C1 B2 B1 -145.05(13) . .
B6 C1 B2 B6 -39.98(11) . 7_565
B6 C1 B3 B1 106.02(13) . .
B6 C1 B3 B3 65.00(11) . 7_565
B6 C1 B3 B4 2.61(15) . .
B6 C1 B3 B5 -37.14(12) . .
B6 C1 B5 B3 142.82(12) . .
B6 C1 B5 B4 103.08(13) . .
B6 C1 B5 B7 40.25(12) . .
B6 B2 B6 C1 134.93(10) 7_565 .
B6 B2 B6 B5 101.77(10) 7_565 .
B6 B2 B6 B7 39.25(13) 7_565 .
B6 B5 B7 B4 138.78(13) . .
B6 B5 B7 B5 101.67(15) . 7_565
B6 B5 B7 B6 37.59(11) . 7_565
B6 B6 B7 B4 101.22(10) 7_565 .
B6 B6 B7 B5 138.15(10) 7_565 .
B6 B6 B7 B5 37.78(8) 7_565 7_565
B7 B4 B5 C1 -98.70(13) . .
B7 B4 B5 B3 -138.23(13) . .
B7 B4 B5 B6 -36.81(13) . .
B7 B5 B6 C1 -133.51(12) . .
B7 B5 B6 B2 -99.98(12) . .
B7 B5 B6 B6 -37.34(9) . 7_565
